data_4079664
loop_
_publ_author_name
'L\'opez, Luis A.'
'Barrio, Pablo'
'Borge, Javier'

_publ_section_title
;
 Cationic Copper(I) Carbene Complexes: Synthesis and Structures of a
 Tricoordinate Copper(I) Carbene Water Complex and a Dicoordinate Carbene
 Complex
;
_journal_issue 22
_journal_name_full Organometallics
_journal_page_first 7844
_journal_paper_doi 10.1021/om300925w
_journal_volume 31
_journal_year 2012
_chemical_absolute_configuration rm
_chemical_compound_source synthesis
_chemical_formula_moiety '[C19 H27.50 Cu N O2.25] 1+,[P F6] 1-'
_chemical_formula_sum 'C19 H27.5 Cu F6 N O2.25 P'
_chemical_formula_weight 514.43
_chemical_name_systematic
; 
 ? 
;
_space_group_IT_number 19
_symmetry_cell_setting orthorhombic
_symmetry_space_group_name_Hall 'P 2ac 2ab'
_symmetry_space_group_name_H-M 'P 21 21 21'
_atom_sites_solution_hydrogens geom
_atom_sites_solution_primary direct
_atom_sites_solution_secondary difmap
_audit_creation_method SHELXL-97
_cell_angle_alpha 90.00
_cell_angle_beta 90.00
_cell_angle_gamma 90.00
_cell_formula_units_Z 8
_cell_length_a 7.87630(10)
_cell_length_b 12.4621(2)
_cell_length_c 46.7798(7)
_cell_measurement_reflns_used 25241
_cell_measurement_temperature 120(2)
_cell_measurement_theta_max 70.051
_cell_measurement_theta_min 1.481
_cell_volume 4591.68(12)
_computing_cell_refinement 'HKL SCALEPACK (Otwinowski & Minor, 1997)'
_computing_data_collection 'COLLECT (Nonius BV, 1997-2000)'
_computing_data_reduction 'HKL DENZO and SCALEPACK (Otwinowski & Minor, 1997)'
_computing_molecular_graphics 'PLATON (Spek, 2001)'
_computing_publication_material 'SHELXL-97 (Sheldrick, 1997)'
_computing_structure_refinement 'SHELXL-97 (Sheldrick, 1997)'
_computing_structure_solution 'DIRDIF-99.2 (Beurskens et al., 1999)'
_diffrn_ambient_temperature 120(2)
_diffrn_detector_area_resol_mean 9
_diffrn_measured_fraction_theta_full 0.950
_diffrn_measured_fraction_theta_max 0.950
_diffrn_measurement_device '95mm CCD camera on \k-goniostat'
_diffrn_measurement_device_type KappaCCD
_diffrn_measurement_method '\f and \w scans'
_diffrn_radiation_monochromator 'horizontally mounted graphite crystal'
_diffrn_radiation_source 'fine-focus sealed tube'
_diffrn_radiation_type CuK\a
_diffrn_radiation_wavelength 1.54184
_diffrn_reflns_av_R_equivalents 0.0934
_diffrn_reflns_av_sigmaI/netI 0.1368
_diffrn_reflns_limit_h_max 8
_diffrn_reflns_limit_h_min 0
_diffrn_reflns_limit_k_max 14
_diffrn_reflns_limit_k_min 0
_diffrn_reflns_limit_l_max 55
_diffrn_reflns_limit_l_min -55
_diffrn_reflns_number 19341
_diffrn_reflns_theta_full 69.22
_diffrn_reflns_theta_max 69.22
_diffrn_reflns_theta_min 3.67
_diffrn_standards_number 0
_exptl_absorpt_coefficient_mu 2.600
_exptl_absorpt_correction_T_max 1.000
_exptl_absorpt_correction_T_min 0.460
_exptl_absorpt_correction_type multi-scan
_exptl_absorpt_process_details 'SORTAV (Blessing, 1995, 1997)'
_exptl_crystal_colour orange
_exptl_crystal_density_diffrn 1.488
_exptl_crystal_density_method 'not measured'
_exptl_crystal_description plate
_exptl_crystal_F_000 2116
_exptl_crystal_preparation
;
 Crystallization solvents: dichloromethane and hexane
;
_exptl_crystal_size_max 0.20
_exptl_crystal_size_mid 0.15
_exptl_crystal_size_min 0.10
_refine_diff_density_max 0.644
_refine_diff_density_min -0.532
_refine_diff_density_rms 0.068
_refine_ls_abs_structure_details 'Flack (1983), 3436 Friedel pairs'
_refine_ls_abs_structure_Flack -0.03(3)
_refine_ls_extinction_method none
_refine_ls_goodness_of_fit_ref 0.730
_refine_ls_hydrogen_treatment constr
_refine_ls_matrix_type full
_refine_ls_number_parameters 553
_refine_ls_number_reflns 8066
_refine_ls_number_restraints 0
_refine_ls_restrained_S_all 0.730
_refine_ls_R_factor_all 0.0834
_refine_ls_R_factor_gt 0.0448
_refine_ls_shift/su_max 0.007
_refine_ls_shift/su_mean 0.000
_refine_ls_structure_factor_coef Fsqd
_refine_ls_weighting_details 'calc w=1/[\s^2^(Fo^2^)+(0.0000P)^2^+0.0000P] where P=(Fo^2^+2Fc^2^)/3'
_refine_ls_weighting_scheme calc
_refine_ls_wR_factor_gt 0.0929
_refine_ls_wR_factor_ref 0.1074
_reflns_number_gt 4492
_reflns_number_total 8066
_reflns_threshold_expression >2sigma(I)
_cod_data_source_file om300925w_si_002.cif
_cod_data_source_block 34
_cod_original_formula_sum 'C19 H27.50 Cu F6 N O2.25 P'
_cod_database_code 4079664

loop_
_symmetry_equiv_pos_as_xyz
'x, y, z'
'x+1/2, -y+1/2, -z'
'-x, y+1/2, -z+1/2'
'-x+1/2, -y, z+1/2'

loop_
_atom_site_label
_atom_site_type_symbol
_atom_site_fract_x
_atom_site_fract_y
_atom_site_fract_z
_atom_site_U_iso_or_equiv
_atom_site_adp_type
_atom_site_occupancy
_atom_site_symmetry_multiplicity
_atom_site_calc_flag
_atom_site_refinement_flags
Cu' Cu 0.11457(10) 0.16167(6) 0.642208(15) 0.0415(2) Uani 1 1 d .
N' N -0.0141(6) 0.0720(4) 0.66557(10) 0.0488(13) Uani 1 1 d .
C18' C -0.0999(8) 0.0225(5) 0.68046(12) 0.0502(16) Uani 1 1 d .
C19' C -0.2023(7) -0.0397(5) 0.69934(13) 0.0622(19) Uani 1 1 d .
H19A H -0.2476 -0.1020 0.6891 0.075 Uiso 1 1 calc R
H19B H -0.2965 0.0042 0.7064 0.075 Uiso 1 1 calc R
H19C H -0.1332 -0.0642 0.7155 0.075 Uiso 1 1 calc R
C1' C 0.2344(7) 0.2681(4) 0.62218(10) 0.0358(13) Uani 1 1 d .
C2' C 0.2970(6) 0.3621(4) 0.63593(10) 0.0326(13) Uani 1 1 d .
H2A H 0.3632 0.4126 0.6256 0.039 Uiso 1 1 calc R
C3' C 0.2609(7) 0.3791(4) 0.66421(11) 0.0382(14) Uani 1 1 d .
H3A H 0.1910 0.3274 0.6734 0.046 Uiso 1 1 calc R
C4' C 0.3173(7) 0.4659(5) 0.68112(12) 0.0447(15) Uani 1 1 d .
C5' C 0.2915(9) 0.4901(5) 0.70905(13) 0.069(2) Uani 1 1 d .
H5A H 0.2221 0.4514 0.7221 0.083 Uiso 1 1 calc R
C6' C 0.3859(10) 0.5827(6) 0.71522(15) 0.086(3) Uani 1 1 d .
H6A H 0.3923 0.6197 0.7329 0.103 Uiso 1 1 calc R
C7' C 0.4676(9) 0.6084(5) 0.69000(16) 0.075(2) Uani 1 1 d .
H7A H 0.5455 0.6662 0.6880 0.091 Uiso 1 1 calc R
O2' O 0.4235(5) 0.5419(3) 0.66877(8) 0.0532(11) Uani 1 1 d .
O1' O 0.2696(4) 0.2715(3) 0.59457(7) 0.0332(9) Uani 1 1 d .
C8' C 0.2087(6) 0.1876(4) 0.57562(9) 0.0293(12) Uani 1 1 d .
H8A H 0.1824 0.1214 0.5868 0.035 Uiso 1 1 calc R
C9' C 0.0483(6) 0.2272(4) 0.56011(10) 0.0317(12) Uani 1 1 d .
H9A H 0.0782 0.2965 0.5506 0.038 Uiso 1 1 calc R
C14' C -0.1000(6) 0.2506(4) 0.58068(10) 0.0357(13) Uani 1 1 d .
H14A H -0.0527 0.2904 0.5974 0.043 Uiso 1 1 calc R
C16' C -0.2331(6) 0.3237(4) 0.56638(10) 0.0424(14) Uani 1 1 d .
H16A H -0.1779 0.3894 0.5596 0.051 Uiso 1 1 calc R
H16B H -0.3214 0.3422 0.5803 0.051 Uiso 1 1 calc R
H16C H -0.2845 0.2860 0.5502 0.051 Uiso 1 1 calc R
C15' C -0.1843(7) 0.1480(5) 0.59211(10) 0.0471(15) Uani 1 1 d .
H15A H -0.0982 0.1024 0.6011 0.056 Uiso 1 1 calc R
H15B H -0.2373 0.1090 0.5763 0.056 Uiso 1 1 calc R
H15C H -0.2711 0.1672 0.6062 0.056 Uiso 1 1 calc R
C10' C 0.0031(6) 0.1473(4) 0.53640(10) 0.0375(13) Uani 1 1 d .
H10A H -0.0322 0.0786 0.5453 0.045 Uiso 1 1 calc R
H10B H -0.0948 0.1755 0.5255 0.045 Uiso 1 1 calc R
C11' C 0.1484(6) 0.1258(4) 0.51590(10) 0.0402(14) Uani 1 1 d .
H11A H 0.1764 0.1926 0.5055 0.048 Uiso 1 1 calc R
H11B H 0.1126 0.0714 0.5017 0.048 Uiso 1 1 calc R
C12' C 0.3075(7) 0.0853(4) 0.53170(11) 0.0390(14) Uani 1 1 d .
H12A H 0.2791 0.0154 0.5410 0.047 Uiso 1 1 calc R
C17' C 0.4543(7) 0.0670(4) 0.51135(11) 0.0530(16) Uani 1 1 d .
H17A H 0.5529 0.0408 0.5221 0.064 Uiso 1 1 calc R
H17B H 0.4833 0.1346 0.5019 0.064 Uiso 1 1 calc R
H17C H 0.4217 0.0136 0.4970 0.064 Uiso 1 1 calc R
C13' C 0.3532(6) 0.1658(4) 0.55500(9) 0.0329(12) Uani 1 1 d .
H13A H 0.4517 0.1382 0.5659 0.039 Uiso 1 1 calc R
H13B H 0.3876 0.2341 0.5459 0.039 Uiso 1 1 calc R
P1 P 0.1524(2) 0.18624(13) -0.25008(3) 0.0496(4) Uani 1 1 d .
F1 F 0.1657(5) 0.2134(3) -0.28253(7) 0.0877(14) Uani 1 1 d .
F2 F 0.2815(6) 0.0905(3) -0.25407(9) 0.1142(18) Uani 1 1 d .
F3 F -0.0015(6) 0.1132(4) -0.25668(9) 0.1146(18) Uani 1 1 d .
F4 F 0.3113(5) 0.2602(3) -0.24330(7) 0.0759(12) Uani 1 1 d .
F5 F 0.0344(6) 0.2865(3) -0.24573(8) 0.0907(14) Uani 1 1 d .
F6 F 0.1404(5) 0.1609(3) -0.21708(7) 0.0887(13) Uani 1 1 d .
O3 O -0.5684(11) -0.3488(7) -0.6303(2) 0.094(5) Uani 0.517(10) 1 d P
Cu Cu -0.47471(10) -0.18277(6) -0.648842(16) 0.0475(2) Uani 1 1 d .
N N -0.3717(7) -0.2674(4) -0.67571(9) 0.0592(15) Uani 1 1 d .
C18 C -0.3004(8) -0.3140(6) -0.69280(13) 0.0641(19) Uani 1 1 d .
C19 C -0.2094(9) -0.3737(5) -0.71453(13) 0.080(2) Uani 1 1 d .
H19D H -0.0871 -0.3621 -0.7122 0.096 Uiso 1 1 calc R
H19E H -0.2448 -0.3491 -0.7335 0.096 Uiso 1 1 calc R
H19F H -0.2347 -0.4504 -0.7125 0.096 Uiso 1 1 calc R
C1 C -0.5557(6) -0.0727(4) -0.62536(10) 0.0333(12) Uani 1 1 d .
C2 C -0.6403(6) 0.0217(4) -0.63582(10) 0.0332(13) Uani 1 1 d .
H2D H -0.6790 0.0742 -0.6226 0.040 Uiso 1 1 calc R
C3 C -0.6653(6) 0.0367(4) -0.66356(11) 0.0354(13) Uani 1 1 d .
H3D H -0.6222 -0.0165 -0.6762 0.043 Uiso 1 1 calc R
C4 C -0.7517(7) 0.1263(4) -0.67624(12) 0.0414(14) Uani 1 1 d .
C5 C -0.8000(8) 0.1490(5) -0.70295(12) 0.0571(18) Uani 1 1 d .
H5D H -0.7784 0.1071 -0.7195 0.069 Uiso 1 1 calc R
C6 C -0.8897(8) 0.2476(5) -0.70187(12) 0.0538(17) Uani 1 1 d .
H6D H -0.9391 0.2845 -0.7176 0.065 Uiso 1 1 calc R
C7 C -0.8910(7) 0.2778(4) -0.67501(12) 0.0490(16) Uani 1 1 d .
H7D H -0.9441 0.3414 -0.6683 0.059 Uiso 1 1 calc R
O2 O -0.8069(5) 0.2068(3) -0.65793(7) 0.0416(10) Uani 1 1 d .
O1 O -0.5393(4) -0.0683(3) -0.59748(7) 0.0349(8) Uani 1 1 d .
C8 C -0.4703(6) -0.1623(4) -0.58223(9) 0.0327(12) Uani 1 1 d .
H8D H -0.4052 -0.2083 -0.5959 0.039 Uiso 1 1 calc R
C9 C -0.3535(6) -0.1241(4) -0.55860(10) 0.0329(13) Uani 1 1 d .
H9D H -0.4246 -0.0808 -0.5452 0.039 Uiso 1 1 calc R
C14 C -0.2079(6) -0.0498(4) -0.56899(11) 0.0371(13) Uani 1 1 d .
H14D H -0.2610 0.0106 -0.5798 0.045 Uiso 1 1 calc R
C15 C -0.1111(7) -0.0006(4) -0.54351(12) 0.0519(16) Uani 1 1 d .
H15D H -0.0210 0.0466 -0.5506 0.062 Uiso 1 1 calc R
H15E H -0.0609 -0.0581 -0.5320 0.062 Uiso 1 1 calc R
H15F H -0.1900 0.0411 -0.5317 0.062 Uiso 1 1 calc R
C16 C -0.0818(6) -0.1059(4) -0.58928(11) 0.0473(16) Uani 1 1 d .
H16D H 0.0050 -0.0545 -0.5954 0.057 Uiso 1 1 calc R
H16E H -0.1428 -0.1330 -0.6061 0.057 Uiso 1 1 calc R
H16F H -0.0274 -0.1659 -0.5793 0.057 Uiso 1 1 calc R
C10 C -0.2930(7) -0.2228(4) -0.54202(11) 0.0422(14) Uani 1 1 d .
H10D H -0.2166 -0.2002 -0.5263 0.051 Uiso 1 1 calc R
H10E H -0.2284 -0.2707 -0.5549 0.051 Uiso 1 1 calc R
C11 C -0.4465(7) -0.2843(4) -0.52948(10) 0.0417(14) Uani 1 1 d .
H11D H -0.4054 -0.3486 -0.5192 0.050 Uiso 1 1 calc R
H11E H -0.5059 -0.2378 -0.5155 0.050 Uiso 1 1 calc R
C12 C -0.5704(7) -0.3185(4) -0.55264(11) 0.0403(14) Uani 1 1 d .
H12D H -0.5124 -0.3722 -0.5652 0.048 Uiso 1 1 calc R
C17 C -0.7279(6) -0.3714(4) -0.53988(11) 0.0480(15) Uani 1 1 d .
H17D H -0.6938 -0.4330 -0.5282 0.058 Uiso 1 1 calc R
H17E H -0.8026 -0.3957 -0.5553 0.058 Uiso 1 1 calc R
H17F H -0.7885 -0.3194 -0.5279 0.058 Uiso 1 1 calc R
C13 C -0.6226(7) -0.2243(4) -0.57099(11) 0.0442(14) Uani 1 1 d .
H13D H -0.6951 -0.1755 -0.5596 0.053 Uiso 1 1 calc R
H13E H -0.6907 -0.2507 -0.5873 0.053 Uiso 1 1 calc R
P2 P 0.0518(2) 0.06794(14) 0.12662(4) 0.0530(4) Uani 1 1 d .
F21 F 0.0938(8) 0.0329(4) 0.15681(8) 0.142(2) Uani 1 1 d .
F22 F 0.0490(6) -0.0491(3) 0.11628(10) 0.1196(18) Uani 1 1 d .
F23 F -0.1334(6) 0.0560(6) 0.13069(14) 0.207(4) Uani 1 1 d .
F24 F 0.0234(11) 0.0973(5) 0.09627(12) 0.247(4) Uani 1 1 d .
F25 F 0.2405(7) 0.0769(7) 0.12293(11) 0.226(4) Uani 1 1 d .
F26 F 0.0605(10) 0.1809(4) 0.13777(17) 0.241(4) Uani 1 1 d .

loop_
_atom_site_aniso_label
_atom_site_aniso_U_11
_atom_site_aniso_U_22
_atom_site_aniso_U_33
_atom_site_aniso_U_23
_atom_site_aniso_U_13
_atom_site_aniso_U_12
Cu' 0.0423(5) 0.0451(5) 0.0372(4) 0.0057(4) -0.0016(4) -0.0056(4)
N' 0.048(3) 0.048(3) 0.050(3) 0.011(3) 0.001(3) 0.004(3)
C18' 0.055(4) 0.048(4) 0.047(4) 0.012(3) 0.006(3) 0.001(3)
C19' 0.057(4) 0.066(5) 0.065(4) 0.021(4) 0.011(4) -0.004(4)
C1' 0.029(3) 0.050(4) 0.028(3) -0.008(3) -0.007(2) 0.013(3)
C2' 0.035(3) 0.032(3) 0.031(3) 0.001(2) -0.006(2) -0.001(2)
C3' 0.044(4) 0.035(3) 0.036(3) 0.001(3) -0.004(3) 0.004(3)
C4' 0.046(4) 0.047(4) 0.040(3) 0.003(3) -0.007(3) -0.005(3)
C5' 0.097(6) 0.060(5) 0.050(4) -0.013(4) -0.014(4) -0.007(4)
C6' 0.130(7) 0.071(5) 0.056(5) -0.032(4) -0.021(5) -0.015(5)
C7' 0.081(6) 0.060(5) 0.085(6) -0.026(4) -0.023(5) -0.008(4)
O2' 0.046(3) 0.053(3) 0.060(3) -0.008(2) -0.010(2) -0.009(2)
O1' 0.031(2) 0.036(2) 0.033(2) 0.0013(16) -0.0040(16) -0.0053(17)
C8' 0.036(3) 0.031(3) 0.022(3) 0.000(2) -0.002(2) -0.005(3)
C9' 0.029(3) 0.035(3) 0.031(3) 0.001(2) -0.004(2) 0.003(2)
C14' 0.027(3) 0.050(3) 0.030(3) -0.012(3) -0.002(2) 0.003(3)
C16' 0.037(3) 0.053(4) 0.037(3) 0.000(3) -0.003(3) 0.010(3)
C15' 0.033(3) 0.068(4) 0.041(3) 0.006(3) 0.004(3) -0.001(3)
C10' 0.038(3) 0.040(3) 0.035(3) -0.004(2) -0.004(3) 0.004(3)
C11' 0.039(3) 0.046(4) 0.035(3) -0.010(3) 0.001(3) 0.003(3)
C12' 0.038(3) 0.044(3) 0.035(3) 0.003(3) 0.005(3) 0.009(3)
C17' 0.049(4) 0.068(4) 0.042(3) -0.006(3) 0.004(3) 0.019(3)
C13' 0.028(3) 0.039(3) 0.031(3) 0.002(2) 0.000(2) 0.007(3)
P1 0.0595(11) 0.0488(10) 0.0407(8) -0.0019(8) 0.0029(8) 0.0001(9)
F1 0.114(3) 0.113(3) 0.036(2) -0.002(2) 0.001(2) -0.023(3)
F2 0.142(5) 0.067(3) 0.133(4) -0.040(3) -0.014(3) 0.043(3)
F3 0.111(4) 0.134(4) 0.099(3) 0.017(3) -0.015(3) -0.080(3)
F4 0.076(3) 0.077(3) 0.075(3) -0.012(2) -0.002(2) -0.016(2)
F5 0.087(3) 0.099(3) 0.086(3) -0.009(2) -0.013(2) 0.043(3)
F6 0.096(3) 0.117(3) 0.054(2) 0.025(2) 0.005(2) -0.012(3)
O3 0.081(8) 0.063(7) 0.137(9) -0.032(6) 0.030(6) -0.002(5)
Cu 0.0515(5) 0.0489(5) 0.0422(5) -0.0111(4) -0.0084(4) 0.0121(5)
N 0.065(4) 0.084(4) 0.029(3) -0.012(3) -0.009(3) 0.016(3)
C18 0.064(5) 0.082(5) 0.046(4) -0.006(4) -0.022(3) 0.019(4)
C19 0.089(6) 0.104(6) 0.047(4) -0.023(4) -0.004(4) 0.035(5)
C1 0.031(3) 0.035(3) 0.034(3) 0.008(2) -0.002(2) -0.004(2)
C2 0.041(3) 0.028(3) 0.031(3) 0.001(2) -0.005(3) -0.002(3)
C3 0.038(3) 0.033(3) 0.036(3) 0.000(3) -0.002(3) 0.000(3)
C4 0.041(4) 0.043(4) 0.041(3) 0.001(3) 0.004(3) -0.003(3)
C5 0.078(5) 0.058(4) 0.036(3) 0.008(3) -0.008(3) 0.009(4)
C6 0.069(5) 0.053(4) 0.039(4) 0.015(3) -0.006(3) 0.002(4)
C7 0.047(4) 0.041(3) 0.060(4) 0.023(3) -0.008(3) -0.004(3)
O2 0.050(2) 0.035(2) 0.040(2) 0.0069(17) -0.0045(18) 0.0039(18)
O1 0.041(2) 0.0326(19) 0.031(2) 0.0020(16) -0.0012(17) 0.0049(17)
C8 0.035(3) 0.035(3) 0.028(3) 0.007(2) -0.002(2) 0.000(3)
C9 0.030(3) 0.036(3) 0.032(3) 0.006(2) 0.000(2) 0.004(2)
C14 0.033(3) 0.045(3) 0.033(3) 0.004(3) -0.001(3) -0.006(3)
C15 0.048(4) 0.052(4) 0.055(4) 0.007(3) -0.006(3) -0.014(3)
C16 0.035(4) 0.055(4) 0.052(4) 0.010(3) 0.010(3) -0.006(3)
C10 0.040(3) 0.046(4) 0.040(3) 0.006(3) -0.001(3) -0.005(3)
C11 0.044(4) 0.036(3) 0.044(3) 0.011(3) -0.002(3) -0.006(3)
C12 0.050(4) 0.026(3) 0.044(3) 0.006(3) 0.003(3) 0.000(3)
C17 0.044(4) 0.042(4) 0.057(4) -0.003(3) -0.001(3) -0.006(3)
C13 0.035(3) 0.050(4) 0.047(3) 0.003(3) -0.004(3) 0.000(3)
P2 0.0596(12) 0.0478(10) 0.0518(10) 0.0007(8) -0.0157(9) -0.0064(9)
F21 0.236(6) 0.123(4) 0.069(3) 0.024(3) -0.050(4) -0.075(4)
F22 0.101(4) 0.105(4) 0.153(4) -0.081(3) -0.043(3) 0.040(3)
F23 0.051(3) 0.310(8) 0.259(7) -0.203(7) -0.017(4) 0.031(4)
F24 0.375(11) 0.236(7) 0.130(5) 0.117(5) -0.156(6) -0.186(7)
F25 0.099(4) 0.445(12) 0.133(5) -0.067(6) 0.015(4) -0.160(6)
F26 0.316(9) 0.059(3) 0.349(9) -0.072(4) -0.246(8) 0.055(5)

loop_
_atom_type_symbol
_atom_type_description
_atom_type_scat_dispersion_real
_atom_type_scat_dispersion_imag
_atom_type_scat_source
C C 0.0181 0.0091 'International Tables Vol C Tables 4.2.6.8 and 6.1.1.4'
H H 0.0000 0.0000 'International Tables Vol C Tables 4.2.6.8 and 6.1.1.4'
Cu Cu -1.9646 0.5888 'International Tables Vol C Tables 4.2.6.8 and 6.1.1.4'
N N 0.0311 0.0180 'International Tables Vol C Tables 4.2.6.8 and 6.1.1.4'
O O 0.0492 0.0322 'International Tables Vol C Tables 4.2.6.8 and 6.1.1.4'
P P 0.2955 0.4335 'International Tables Vol C Tables 4.2.6.8 and 6.1.1.4'
F F 0.0727 0.0534 'International Tables Vol C Tables 4.2.6.8 and 6.1.1.4'

loop_
_geom_angle_atom_site_label_1
_geom_angle_atom_site_label_2
_geom_angle_atom_site_label_3
_geom_angle
N' Cu' C1' 171.7(2)
C18' N' Cu' 175.4(5)
N' C18' C19' 178.4(7)
C18' C19' H19A 109.5
C18' C19' H19B 109.5
H19A C19' H19B 109.5
C18' C19' H19C 109.5
H19A C19' H19C 109.5
H19B C19' H19C 109.5
O1' C1' C2' 110.0(5)
O1' C1' Cu' 128.0(4)
C2' C1' Cu' 122.0(4)
C3' C2' C1' 119.5(5)
C3' C2' H2A 120.3
C1' C2' H2A 120.3
C2' C3' C4' 126.5(5)
C2' C3' H3A 116.8
C4' C3' H3A 116.8
C5' C4' O2' 109.8(6)
C5' C4' C3' 131.5(6)
O2' C4' C3' 118.6(5)
C4' C5' C6' 107.6(7)
C4' C5' H5A 126.2
C6' C5' H5A 126.2
C7' C6' C5' 105.2(6)
C7' C6' H6A 127.4
C5' C6' H6A 127.4
O2' C7' C6' 111.6(6)
O2' C7' H7A 124.2
C6' C7' H7A 124.2
C7' O2' C4' 105.7(5)
C1' O1' C8' 120.3(4)
O1' C8' C13' 105.7(4)
O1' C8' C9' 109.2(4)
C13' C8' C9' 112.0(4)
O1' C8' H8A 110.0
C13' C8' H8A 110.0
C9' C8' H8A 110.0
C10' C9' C8' 108.9(4)
C10' C9' C14' 113.5(4)
C8' C9' C14' 112.9(4)
C10' C9' H9A 107.1
C8' C9' H9A 107.1
C14' C9' H9A 107.1
C15' C14' C16' 110.4(4)
C15' C14' C9' 112.8(4)
C16' C14' C9' 110.9(4)
C15' C14' H14A 107.5
C16' C14' H14A 107.5
C9' C14' H14A 107.5
C14' C16' H16A 109.5
C14' C16' H16B 109.5
H16A C16' H16B 109.5
C14' C16' H16C 109.5
H16A C16' H16C 109.5
H16B C16' H16C 109.5
C14' C15' H15A 109.5
C14' C15' H15B 109.5
H15A C15' H15B 109.5
C14' C15' H15C 109.5
H15A C15' H15C 109.5
H15B C15' H15C 109.5
C11' C10' C9' 113.4(4)
C11' C10' H10A 108.9
C9' C10' H10A 108.9
C11' C10' H10B 108.9
C9' C10' H10B 108.9
H10A C10' H10B 107.7
C10' C11' C12' 111.6(4)
C10' C11' H11A 109.3
C12' C11' H11A 109.3
C10' C11' H11B 109.3
C12' C11' H11B 109.3
H11A C11' H11B 108.0
C17' C12' C13' 111.6(5)
C17' C12' C11' 111.6(4)
C13' C12' C11' 108.7(4)
C17' C12' H12A 108.3
C13' C12' H12A 108.3
C11' C12' H12A 108.3
C12' C17' H17A 109.5
C12' C17' H17B 109.5
H17A C17' H17B 109.5
C12' C17' H17C 109.5
H17A C17' H17C 109.5
H17B C17' H17C 109.5
C8' C13' C12' 113.3(4)
C8' C13' H13A 108.9
C12' C13' H13A 108.9
C8' C13' H13B 108.9
C12' C13' H13B 108.9
H13A C13' H13B 107.7
F3 P1 F1 89.2(2)
F3 P1 F5 91.7(3)
F1 P1 F5 89.6(2)
F3 P1 F2 92.1(3)
F1 P1 F2 90.3(2)
F5 P1 F2 176.2(3)
F3 P1 F6 91.7(2)
F1 P1 F6 178.9(3)
F5 P1 F6 89.8(2)
F2 P1 F6 90.2(2)
F3 P1 F4 179.5(3)
F1 P1 F4 90.9(2)
F5 P1 F4 88.8(2)
F2 P1 F4 87.4(2)
F6 P1 F4 88.2(2)
N Cu C1 167.8(2)
N Cu O3 83.5(3)
C1 Cu O3 108.7(3)
C18 N Cu 175.2(6)
N C18 C19 179.8(8)
C18 C19 H19D 109.5
C18 C19 H19E 109.5
H19D C19 H19E 109.5
C18 C19 H19F 109.5
H19D C19 H19F 109.5
H19E C19 H19F 109.5
O1 C1 C2 110.5(4)
O1 C1 Cu 125.5(4)
C2 C1 Cu 123.9(4)
C3 C2 C1 121.2(5)
C3 C2 H2D 119.4
C1 C2 H2D 119.4
C2 C3 C4 125.8(5)
C2 C3 H3D 117.1
C4 C3 H3D 117.1
C5 C4 O2 109.5(5)
C5 C4 C3 133.3(6)
O2 C4 C3 117.1(5)
C4 C5 C6 107.0(5)
C4 C5 H5D 126.5
C6 C5 H5D 126.5
C7 C6 C5 106.7(5)
C7 C6 H6D 126.7
C5 C6 H6D 126.7
C6 C7 O2 111.7(6)
C6 C7 H7D 124.1
O2 C7 H7D 124.1
C7 O2 C4 105.0(4)
C1 O1 C8 118.9(4)
O1 C8 C9 109.1(4)
O1 C8 C13 106.3(4)
C9 C8 C13 112.7(4)
O1 C8 H8D 109.6
C9 C8 H8D 109.6
C13 C8 H8D 109.6
C8 C9 C10 107.8(4)
C8 C9 C14 114.1(4)
C10 C9 C14 114.1(4)
C8 C9 H9D 106.8
C10 C9 H9D 106.8
C14 C9 H9D 106.8
C16 C14 C15 109.8(4)
C16 C14 C9 113.5(4)
C15 C14 C9 111.1(4)
C16 C14 H14D 107.4
C15 C14 H14D 107.4
C9 C14 H14D 107.4
C14 C15 H15D 109.5
C14 C15 H15E 109.5
H15D C15 H15E 109.5
C14 C15 H15F 109.5
H15D C15 H15F 109.5
H15E C15 H15F 109.5
C14 C16 H16D 109.5
C14 C16 H16E 109.5
H16D C16 H16E 109.5
C14 C16 H16F 109.5
H16D C16 H16F 109.5
H16E C16 H16F 109.5
C9 C10 C11 110.3(4)
C9 C10 H10D 109.6
C11 C10 H10D 109.6
C9 C10 H10E 109.6
C11 C10 H10E 109.6
H10D C10 H10E 108.1
C12 C11 C10 111.7(4)
C12 C11 H11D 109.3
C10 C11 H11D 109.3
C12 C11 H11E 109.3
C10 C11 H11E 109.3
H11D C11 H11E 107.9
C13 C12 C11 111.2(4)
C13 C12 C17 109.7(4)
C11 C12 C17 111.4(4)
C13 C12 H12D 108.2
C11 C12 H12D 108.2
C17 C12 H12D 108.2
C12 C17 H17D 109.5
C12 C17 H17E 109.5
H17D C17 H17E 109.5
C12 C17 H17F 109.5
H17D C17 H17F 109.5
H17E C17 H17F 109.5
C12 C13 C8 112.1(4)
C12 C13 H13D 109.2
C8 C13 H13D 109.2
C12 C13 H13E 109.2
C8 C13 H13E 109.2
H13D C13 H13E 107.9
F23 P2 F24 90.0(4)
F23 P2 F25 178.3(5)
F24 P2 F25 91.2(4)
F23 P2 F26 95.4(4)
F24 P2 F26 96.2(4)
F25 P2 F26 85.7(4)
F23 P2 F21 93.8(4)
F24 P2 F21 175.3(5)
F25 P2 F21 85.0(3)
F26 P2 F21 86.3(3)
F23 P2 F22 86.0(3)
F24 P2 F22 86.0(3)
F25 P2 F22 92.8(4)
F26 P2 F22 177.3(3)
F21 P2 F22 91.3(3)

loop_
_geom_bond_atom_site_label_1
_geom_bond_atom_site_label_2
_geom_bond_distance
Cu' N' 1.863(5)
Cu' C1' 1.878(6)
N' C18' 1.150(6)
C18' C19' 1.426(7)
C19' H19A 0.9800
C19' H19B 0.9800
C19' H19C 0.9800
C1' O1' 1.322(5)
C1' C2' 1.424(6)
C2' C3' 1.369(6)
C2' H2A 0.9500
C3' C4' 1.411(7)
C3' H3A 0.9500
C4' C5' 1.356(7)
C4' O2' 1.389(6)
C5' C6' 1.402(9)
C5' H5A 0.9500
C6' C7' 1.382(9)
C6' H6A 0.9500
C7' O2' 1.340(7)
C7' H7A 0.9500
O1' C8' 1.452(5)
C8' C13' 1.516(6)
C8' C9' 1.538(6)
C8' H8A 1.0000
C9' C10' 1.532(6)
C9' C14' 1.542(6)
C9' H9A 1.0000
C14' C15' 1.536(7)
C14' C16' 1.541(6)
C14' H14A 1.0000
C16' H16A 0.9800
C16' H16B 0.9800
C16' H16C 0.9800
C15' H15A 0.9800
C15' H15B 0.9800
C15' H15C 0.9800
C10' C11' 1.517(6)
C10' H10A 0.9900
C10' H10B 0.9900
C11' C12' 1.540(6)
C11' H11A 0.9900
C11' H11B 0.9900
C12' C17' 1.515(6)
C12' C13' 1.524(6)
C12' H12A 1.0000
C17' H17A 0.9800
C17' H17B 0.9800
C17' H17C 0.9800
C13' H13A 0.9900
C13' H13B 0.9900
P1 F3 1.547(4)
P1 F1 1.559(3)
P1 F5 1.571(4)
P1 F2 1.578(4)
P1 F6 1.579(3)
P1 F4 1.586(4)
O3 Cu 2.361(9)
Cu N 1.830(5)
Cu C1 1.870(5)
N C18 1.136(7)
C18 C19 1.450(8)
C19 H19D 0.9800
C19 H19E 0.9800
C19 H19F 0.9800
C1 O1 1.312(5)
C1 C2 1.437(6)
C2 C3 1.326(6)
C2 H2D 0.9500
C3 C4 1.436(7)
C3 H3D 0.9500
C4 C5 1.336(7)
C4 O2 1.389(6)
C5 C6 1.418(8)
C5 H5D 0.9500
C6 C7 1.312(7)
C6 H6D 0.9500
C7 O2 1.364(6)
C7 H7D 0.9500
O1 C8 1.475(5)
C8 C9 1.515(6)
C8 C13 1.521(7)
C8 H8D 1.0000
C9 C10 1.531(6)
C9 C14 1.552(6)
C9 H9D 1.0000
C14 C16 1.541(7)
C14 C15 1.542(6)
C14 H14D 1.0000
C15 H15D 0.9800
C15 H15E 0.9800
C15 H15F 0.9800
C16 H16D 0.9800
C16 H16E 0.9800
C16 H16F 0.9800
C10 C11 1.546(7)
C10 H10D 0.9900
C10 H10E 0.9900
C11 C12 1.519(6)
C11 H11D 0.9900
C11 H11E 0.9900
C12 C13 1.511(6)
C12 C17 1.527(6)
C12 H12D 1.0000
C17 H17D 0.9800
C17 H17E 0.9800
C17 H17F 0.9800
C13 H13D 0.9900
C13 H13E 0.9900
P2 F23 1.479(5)
P2 F24 1.483(5)
P2 F25 1.500(5)
P2 F26 1.503(5)
P2 F21 1.515(4)
P2 F22 1.537(4)
